data_2233909
loop_
_publ_author_name
'Yusof, Yusrabbil Amiyati'
'Ariffin, Azhar'
'Abu Hassan, Hazimah'
'Ng, Seik Weng'
'Tiekink, Edward R. T.'

_publ_section_title
;
 1,3-Bis{[(4-methylphenyl)sulfonyl]oxy}propan-2-yl
 4-methylbenzenesulfonate
;
_journal_coeditor_code JJ2124
_journal_issue 3
_journal_name_full 'Acta Crystallographica Section E'
_journal_page_first o909
_journal_page_last o910
_journal_paper_doi 10.1107/S1600536812008227
_journal_volume 68
_journal_year 2012
_chemical_formula_iupac 'C24 H26 O9 S3'
_chemical_formula_moiety 'C24 H26 O9 S3'
_chemical_formula_sum 'C24 H26 O9 S3'
_chemical_formula_weight 554.63
_chemical_name_systematic
;
1,3-Bis{[(4-methylphenyl)sulfonyl]oxy}propan-2-yl 4-methylbenzenesulfonate
;
_space_group_IT_number 2
_symmetry_cell_setting triclinic
_symmetry_space_group_name_Hall '-P 1'
_symmetry_space_group_name_H-M 'P -1'
_atom_sites_solution_hydrogens geom
_atom_sites_solution_primary direct
_atom_sites_solution_secondary difmap
_audit_creation_method SHELXL-97
_cell_angle_alpha 98.943(3)
_cell_angle_beta 100.292(3)
_cell_angle_gamma 105.174(3)
_cell_formula_units_Z 2
_cell_length_a 7.6887(3)
_cell_length_b 12.9635(5)
_cell_length_c 13.6887(5)
_cell_measurement_reflns_used 5203
_cell_measurement_temperature 100(2)
_cell_measurement_theta_max 76.0412
_cell_measurement_theta_min 3.3557
_cell_volume 1265.91(9)
_computing_cell_refinement 'CrysAlis PRO (Agilent, 2011)'
_computing_data_collection 'CrysAlis PRO (Agilent, 2011)'
_computing_data_reduction 'CrysAlis PRO (Agilent, 2011)'
_computing_molecular_graphics 'ORTEP-3 (Farrugia, 1997) and DIAMOND (Brandenburg, 2006)'
_computing_publication_material 'publCIF (Westrip, 2010)'
_computing_structure_refinement 'SHELXL97 (Sheldrick, 2008)'
_computing_structure_solution 'SHELXS97 (Sheldrick, 2008)'
_diffrn_ambient_temperature 100(2)
_diffrn_detector_area_resol_mean 10.4041
_diffrn_measured_fraction_theta_full 0.977
_diffrn_measured_fraction_theta_max 0.977
_diffrn_measurement_device_type 'Agilent SuperNova Dual diffractometer with an Atlas detector'
_diffrn_measurement_method '\w scan'
_diffrn_radiation_monochromator Mirror
_diffrn_radiation_source 'SuperNova (Mo) X-ray Source'
_diffrn_radiation_type CuK\a
_diffrn_radiation_wavelength 1.54184
_diffrn_reflns_av_R_equivalents 0.0176
_diffrn_reflns_av_sigmaI/netI 0.0221
_diffrn_reflns_limit_h_max 7
_diffrn_reflns_limit_h_min -9
_diffrn_reflns_limit_k_max 16
_diffrn_reflns_limit_k_min -13
_diffrn_reflns_limit_l_max 17
_diffrn_reflns_limit_l_min -16
_diffrn_reflns_number 9241
_diffrn_reflns_theta_full 76.23
_diffrn_reflns_theta_max 76.23
_diffrn_reflns_theta_min 3.36
_diffrn_standards_decay_% 0
_diffrn_standards_interval_count 0
_diffrn_standards_interval_time 0
_diffrn_standards_number 0
_exptl_absorpt_coefficient_mu 3.131
_exptl_absorpt_correction_T_max 0.5082
_exptl_absorpt_correction_T_min 0.4070
_exptl_absorpt_correction_type multi-scan
_exptl_absorpt_process_details '(CrysAlis PRO; Agilent, 2011)'
_exptl_crystal_colour colorless
_exptl_crystal_density_diffrn 1.455
_exptl_crystal_density_method 'not measured'
_exptl_crystal_description prism
_exptl_crystal_F_000 580
_exptl_crystal_size_max 0.35
_exptl_crystal_size_mid 0.30
_exptl_crystal_size_min 0.25
_refine_diff_density_max 0.443
_refine_diff_density_min -0.526
_refine_ls_extinction_method none
_refine_ls_goodness_of_fit_ref 1.060
_refine_ls_hydrogen_treatment constr
_refine_ls_matrix_type full
_refine_ls_number_parameters 363
_refine_ls_number_reflns 5191
_refine_ls_number_restraints 22
_refine_ls_restrained_S_all 1.066
_refine_ls_R_factor_all 0.0381
_refine_ls_R_factor_gt 0.0353
_refine_ls_shift/su_max 0.001
_refine_ls_shift/su_mean 0.001
_refine_ls_structure_factor_coef Fsqd
_refine_ls_weighting_details 'calc w=1/[\s^2^(Fo^2^)+(0.0582P)^2^+0.5065P] where P=(Fo^2^+2Fc^2^)/3'
_refine_ls_weighting_scheme calc
_refine_ls_wR_factor_gt 0.0970
_refine_ls_wR_factor_ref 0.0997
_reflns_number_gt 4801
_reflns_number_total 5191
_reflns_threshold_expression I>2\s(I)
_cod_data_source_file jj2124.cif
_cod_data_source_block I
_cod_original_cell_volume 1265.91(8)
_cod_database_code 2233909
_cod_database_fobs_code 2233909

loop_
_symmetry_equiv_pos_as_xyz
'x, y, z'
'-x, -y, -z'

loop_
_atom_site_type_symbol
_atom_site_label
_atom_site_fract_x
_atom_site_fract_y
_atom_site_fract_z
_atom_site_U_iso_or_equiv
_atom_site_adp_type
_atom_site_calc_flag
_atom_site_refinement_flags
_atom_site_occupancy
_atom_site_symmetry_multiplicity
_atom_site_disorder_assembly
_atom_site_disorder_group
S S1 0.49448(5) 0.37561(3) 0.65879(3) 0.02049(11) Uani d . 1 1 . .
S S2 0.51107(6) 0.76065(4) 0.89915(3) 0.02057(14) Uani d PD 0.9178(19) 1 A 1
O O4 0.40477(17) 0.66335(10) 0.80445(9) 0.0204(3) Uani d PD 0.9178(19) 1 A 1
O O5 0.46255(18) 0.71611(11) 0.98305(10) 0.0256(3) Uani d PD 0.9178(19) 1 A 1
O O6 0.70049(18) 0.79885(12) 0.89449(10) 0.0289(3) Uani d PD 0.9178(19) 1 A 1
S S2' 0.5610(6) 0.8258(4) 0.8805(3) 0.02057(14) Uani d PD 0.08 1 A 2
O O4' 0.5398(17) 0.7696(8) 0.7667(6) 0.0204(3) Uani d PD 0.08 1 A 2
O O5' 0.497(2) 0.7436(11) 0.9354(11) 0.0256(3) Uani d PD 0.08 1 A 2
O O6' 0.7505(13) 0.8922(11) 0.9127(10) 0.0289(3) Uani d PD 0.08 1 A 2
C C11 0.4061(3) 0.86328(16) 0.88221(14) 0.0214(4) Uani d PD 0.9178(19) 1 A 1
C C12 0.5056(3) 0.96078(18) 0.86304(14) 0.0258(4) Uani d PD 0.9178(19) 1 A 1
H H12 0.6311 0.9727 0.8590 0.031 Uiso calc PR 0.9178(19) 1 A 1
C C13 0.4191(3) 1.04095(18) 0.84975(15) 0.0294(4) Uani d PD 0.9178(19) 1 A 1
H H13 0.4862 1.1078 0.8361 0.035 Uiso calc PR 0.9178(19) 1 A 1
C C14 0.2354(3) 1.02465(17) 0.85616(16) 0.0282(4) Uani d PD 0.9178(19) 1 A 1
C C15 0.1377(5) 0.92566(19) 0.8755(3) 0.0283(6) Uani d PD 0.9178(19) 1 A 1
H H15 0.0120 0.9134 0.8794 0.034 Uiso calc PR 0.9178(19) 1 A 1
C C16 0.2227(3) 0.8451(2) 0.8892(3) 0.0258(5) Uani d PD 0.9178(19) 1 A 1
H H16 0.1563 0.7783 0.9031 0.031 Uiso calc PR 0.9178(19) 1 A 1
C C17 0.1398(4) 1.11140(18) 0.83952(17) 0.0377(5) Uani d PD 0.9178(19) 1 A 1
H H17A 0.1399 1.1537 0.9054 0.057 Uiso calc PR 0.9178(19) 1 A 1
H H17B 0.0119 1.0761 0.8008 0.057 Uiso calc PR 0.9178(19) 1 A 1
H H17C 0.2061 1.1604 0.8016 0.057 Uiso calc PR 0.9178(19) 1 A 1
C C11' 0.418(3) 0.9037(19) 0.8732(19) 0.0214(4) Uani d PD 0.08 1 A 2
C C12' 0.478(3) 1.008(2) 0.8559(18) 0.0258(4) Uani d PD 0.08 1 A 2
H H12' 0.6025 1.0353 0.8506 0.031 Uiso calc PR 0.0822(19) 1 A 2
C C13' 0.366(3) 1.0741(18) 0.8462(19) 0.0294(4) Uani d PD 0.08 1 A 2
H H13' 0.4131 1.1435 0.8308 0.035 Uiso calc PR 0.0822(19) 1 A 2
C C14' 0.186(3) 1.0435(19) 0.858(2) 0.0282(4) Uani d PD 0.08 1 A 2
C C15' 0.133(5) 0.942(3) 0.888(5) 0.0283(6) Uani d PD 0.08 1 A 2
H H15' 0.0250 0.9251 0.9139 0.034 Uiso calc PR 0.0822(19) 1 A 2
C C16' 0.231(4) 0.869(2) 0.880(4) 0.0258(5) Uani d PD 0.08 1 A 2
H H16' 0.1739 0.7942 0.8799 0.031 Uiso calc PR 0.0822(19) 1 A 2
C C17' 0.056(4) 1.114(2) 0.863(2) 0.0377(5) Uani d PD 0.08 1 A 2
H H17D 0.1152 1.1862 0.8505 0.057 Uiso calc PR 0.0822(19) 1 A 2
H H17E 0.0267 1.1227 0.9297 0.057 Uiso calc PR 0.0822(19) 1 A 2
H H17F -0.0591 1.0787 0.8103 0.057 Uiso calc PR 0.0822(19) 1 A 2
S S3 -0.00968(5) 0.71736(3) 0.58851(3) 0.02206(11) Uani d . 1 1 . .
O O1 0.43925(15) 0.48154(9) 0.69633(9) 0.0210(2) Uani d . 1 1 . .
O O2 0.52903(18) 0.37663(11) 0.55959(9) 0.0296(3) Uani d . 1 1 . .
O O3 0.35248(16) 0.28856(10) 0.67462(10) 0.0288(3) Uani d . 1 1 . .
O O7 0.16164(16) 0.70724(10) 0.66600(9) 0.0237(2) Uani d . 1 1 . .
O O8 -0.11727(17) 0.75505(11) 0.65271(11) 0.0308(3) Uani d . 1 1 . .
O O9 -0.08818(17) 0.61688(10) 0.51449(10) 0.0304(3) Uani d . 1 1 . .
C C1 0.5531(2) 0.58641(13) 0.68525(13) 0.0223(3) Uani d . 1 1 A .
H H1A 0.5740 0.5812 0.6156 0.027 Uiso calc R 1 1 . .
H H1B 0.6747 0.6093 0.7342 0.027 Uiso calc R 1 1 . .
C C2 0.4473(2) 0.66703(14) 0.70636(12) 0.0230(3) Uani d D 1 1 . .
H H2 0.5262 0.7423 0.7078 0.028 Uiso calc PR 0.9178(19) 1 A 1
H H2' 0.3914 0.6346 0.7594 0.028 Uiso calc PR 0.0822(19) 1 A 2
C C3 0.2684(2) 0.64029(14) 0.62715(12) 0.0220(3) Uani d . 1 1 A .
H H3A 0.2944 0.6568 0.5621 0.026 Uiso calc R 1 1 . .
H H3B 0.1993 0.5618 0.6154 0.026 Uiso calc R 1 1 . .
C C4 0.7047(2) 0.39166(13) 0.74391(12) 0.0201(3) Uani d . 1 1 . .
C C5 0.8713(2) 0.44346(14) 0.72137(14) 0.0258(3) Uani d . 1 1 . .
H H5 0.8721 0.4721 0.6616 0.031 Uiso calc R 1 1 . .
C C6 1.0356(2) 0.45229(15) 0.78773(15) 0.0296(4) Uani d . 1 1 . .
H H6 1.1499 0.4873 0.7729 0.036 Uiso calc R 1 1 . .
C C7 1.0371(2) 0.41095(14) 0.87563(15) 0.0294(4) Uani d . 1 1 . .
C C8 0.8685(3) 0.36109(16) 0.89672(15) 0.0328(4) Uani d . 1 1 . .
H H8 0.8677 0.3331 0.9568 0.039 Uiso calc R 1 1 . .
C C9 0.7014(2) 0.35129(15) 0.83185(14) 0.0271(4) Uani d . 1 1 . .
H H9 0.5871 0.3176 0.8474 0.033 Uiso calc R 1 1 . .
C C10 1.2193(3) 0.41970(18) 0.94442(19) 0.0421(5) Uani d . 1 1 . .
H H10A 1.2981 0.4959 0.9616 0.063 Uiso calc R 1 1 . .
H H10B 1.2813 0.3732 0.9096 0.063 Uiso calc R 1 1 . .
H H10C 1.1971 0.3958 1.0068 0.063 Uiso calc R 1 1 . .
C C18 0.0922(2) 0.82229(13) 0.53146(12) 0.0198(3) Uani d . 1 1 . .
C C19 0.1481(2) 0.92984(13) 0.58581(13) 0.0230(3) Uani d . 1 1 . .
H H19 0.1269 0.9462 0.6520 0.028 Uiso calc R 1 1 . .
C C20 0.2351(2) 1.01301(14) 0.54257(14) 0.0261(3) Uani d . 1 1 . .
H H20 0.2727 1.0867 0.5792 0.031 Uiso calc R 1 1 . .
C C21 0.2679(2) 0.98960(15) 0.44573(14) 0.0269(4) Uani d . 1 1 . .
C C22 0.2096(3) 0.88154(16) 0.39294(14) 0.0299(4) Uani d . 1 1 . .
H H22 0.2310 0.8649 0.3269 0.036 Uiso calc R 1 1 . .
C C23 0.1207(3) 0.79717(15) 0.43453(13) 0.0273(4) Uani d . 1 1 . .
H H23 0.0803 0.7236 0.3973 0.033 Uiso calc R 1 1 . .
C C24 0.3618(3) 1.08080(18) 0.39891(17) 0.0371(4) Uani d . 1 1 . .
H H24A 0.4166 1.1482 0.4513 0.056 Uiso calc R 1 1 . .
H H24B 0.2704 1.0923 0.3452 0.056 Uiso calc R 1 1 . .
H H24C 0.4592 1.0610 0.3698 0.056 Uiso calc R 1 1 . .

loop_
_atom_site_aniso_label
_atom_site_aniso_U_11
_atom_site_aniso_U_22
_atom_site_aniso_U_33
_atom_site_aniso_U_12
_atom_site_aniso_U_13
_atom_site_aniso_U_23
S1 0.01969(19) 0.01871(19) 0.0219(2) 0.00439(15) 0.00552(14) 0.00246(14)
S2 0.0209(2) 0.0224(2) 0.0183(2) 0.00569(16) 0.00477(16) 0.00529(16)
O4 0.0244(6) 0.0206(6) 0.0175(6) 0.0059(5) 0.0077(5) 0.0059(5)
O5 0.0321(7) 0.0287(7) 0.0184(6) 0.0096(6) 0.0073(5) 0.0090(5)
O6 0.0200(6) 0.0320(7) 0.0309(7) 0.0038(5) 0.0038(5) 0.0053(6)
S2' 0.0209(2) 0.0224(2) 0.0183(2) 0.00569(16) 0.00477(16) 0.00529(16)
O4' 0.0244(6) 0.0206(6) 0.0175(6) 0.0059(5) 0.0077(5) 0.0059(5)
O5' 0.0321(7) 0.0287(7) 0.0184(6) 0.0096(6) 0.0073(5) 0.0090(5)
O6' 0.0200(6) 0.0320(7) 0.0309(7) 0.0038(5) 0.0038(5) 0.0053(6)
C11 0.0262(9) 0.0190(9) 0.0185(8) 0.0058(8) 0.0054(6) 0.0032(7)
C12 0.0289(9) 0.0231(10) 0.0230(9) 0.0040(9) 0.0067(7) 0.0032(7)
C13 0.0390(12) 0.0195(10) 0.0260(9) 0.0042(8) 0.0044(8) 0.0051(8)
C14 0.0389(12) 0.0232(10) 0.0186(8) 0.0117(8) -0.0028(9) -0.0001(7)
C15 0.0279(9) 0.0284(12) 0.0260(16) 0.0091(9) 0.0026(8) 0.0015(13)
C16 0.0246(8) 0.0254(13) 0.0268(11) 0.0053(9) 0.0063(7) 0.0069(10)
C17 0.0491(14) 0.0290(10) 0.0318(11) 0.0166(10) -0.0024(9) 0.0021(8)
C11' 0.0262(9) 0.0190(9) 0.0185(8) 0.0058(8) 0.0054(6) 0.0032(7)
C12' 0.0289(9) 0.0231(10) 0.0230(9) 0.0040(9) 0.0067(7) 0.0032(7)
C13' 0.0390(12) 0.0195(10) 0.0260(9) 0.0042(8) 0.0044(8) 0.0051(8)
C14' 0.0389(12) 0.0232(10) 0.0186(8) 0.0117(8) -0.0028(9) -0.0001(7)
C15' 0.0279(9) 0.0284(12) 0.0260(16) 0.0091(9) 0.0026(8) 0.0015(13)
C16' 0.0246(8) 0.0254(13) 0.0268(11) 0.0053(9) 0.0063(7) 0.0069(10)
C17' 0.0491(14) 0.0290(10) 0.0318(11) 0.0166(10) -0.0024(9) 0.0021(8)
S3 0.01781(19) 0.0201(2) 0.0277(2) 0.00455(14) 0.00356(15) 0.00722(15)
O1 0.0194(5) 0.0187(5) 0.0269(6) 0.0051(4) 0.0098(4) 0.0065(4)
O2 0.0333(7) 0.0351(7) 0.0205(6) 0.0119(5) 0.0077(5) 0.0015(5)
O3 0.0222(6) 0.0202(6) 0.0395(7) 0.0006(5) 0.0050(5) 0.0051(5)
O7 0.0247(6) 0.0274(6) 0.0212(6) 0.0126(5) 0.0034(4) 0.0055(5)
O8 0.0252(6) 0.0324(7) 0.0424(7) 0.0118(5) 0.0156(5) 0.0157(6)
O9 0.0252(6) 0.0183(6) 0.0396(7) 0.0018(5) -0.0047(5) 0.0041(5)
C1 0.0182(7) 0.0203(8) 0.0282(8) 0.0037(6) 0.0061(6) 0.0071(6)
C2 0.0240(8) 0.0219(8) 0.0228(8) 0.0073(6) 0.0046(6) 0.0043(6)
C3 0.0233(8) 0.0237(8) 0.0217(8) 0.0110(6) 0.0047(6) 0.0067(6)
C4 0.0186(7) 0.0178(7) 0.0240(8) 0.0056(6) 0.0056(6) 0.0035(6)
C5 0.0242(8) 0.0235(8) 0.0318(9) 0.0063(7) 0.0120(7) 0.0071(7)
C6 0.0217(8) 0.0249(8) 0.0428(10) 0.0054(7) 0.0114(7) 0.0069(7)
C7 0.0239(8) 0.0223(8) 0.0393(10) 0.0086(7) 0.0012(7) 0.0027(7)
C8 0.0331(9) 0.0344(10) 0.0337(10) 0.0113(8) 0.0065(8) 0.0145(8)
C9 0.0253(8) 0.0278(8) 0.0297(9) 0.0054(7) 0.0099(7) 0.0104(7)
C10 0.0300(10) 0.0362(11) 0.0558(13) 0.0129(8) -0.0044(9) 0.0083(9)
C18 0.0170(7) 0.0202(7) 0.0213(7) 0.0056(6) 0.0020(6) 0.0049(6)
C19 0.0214(7) 0.0221(8) 0.0228(8) 0.0037(6) 0.0055(6) 0.0015(6)
C20 0.0225(8) 0.0199(8) 0.0345(9) 0.0047(6) 0.0067(7) 0.0045(7)
C21 0.0230(8) 0.0307(9) 0.0342(9) 0.0131(7) 0.0096(7) 0.0155(7)
C22 0.0369(9) 0.0356(10) 0.0243(8) 0.0171(8) 0.0119(7) 0.0107(7)
C23 0.0338(9) 0.0236(8) 0.0240(8) 0.0116(7) 0.0040(7) 0.0019(6)
C24 0.0329(10) 0.0400(11) 0.0500(12) 0.0156(8) 0.0172(9) 0.0267(9)

loop_
_atom_type_symbol
_atom_type_description
_atom_type_scat_dispersion_real
_atom_type_scat_dispersion_imag
_atom_type_scat_source
C C 0.0181 0.0091 'International Tables Vol C Tables 4.2.6.8 and 6.1.1.4'
H H 0.0000 0.0000 'International Tables Vol C Tables 4.2.6.8 and 6.1.1.4'
O O 0.0492 0.0322 'International Tables Vol C Tables 4.2.6.8 and 6.1.1.4'
S S 0.3331 0.5567 'International Tables Vol C Tables 4.2.6.8 and 6.1.1.4'

loop_
_geom_angle_atom_site_label_1
_geom_angle_atom_site_label_2
_geom_angle_atom_site_label_3
_geom_angle
O3 S1 O2 120.39(8)
O3 S1 O1 104.08(7)
O2 S1 O1 108.72(7)
O3 S1 C4 109.80(8)
O2 S1 C4 108.35(8)
O1 S1 C4 104.29(7)
O5 S2 O6 120.42(8)
O5 S2 O4 103.08(7)
O6 S2 O4 108.83(8)
O5 S2 C11 109.48(8)
O6 S2 C11 109.22(9)
O4 S2 C11 104.56(8)
C2 O4 S2 120.41(10)
O5' S2' O6' 118.3(9)
O5' S2' O4' 109.3(7)
O6' S2' O4' 104.4(7)
O5' S2' C11' 108.9(11)
O6' S2' C11' 110.8(11)
O4' S2' C11' 104.1(10)
C2 O4' S2' 135.1(8)
C12 C11 C16 121.07(18)
C12 C11 S2 120.16(15)
C16 C11 S2 118.77(15)
C11 C12 C13 119.08(18)
C11 C12 H12 120.5
C13 C12 H12 120.5
C12 C13 C14 120.92(18)
C12 C13 H13 119.5
C14 C13 H13 119.5
C15 C14 C13 119.0(2)
C15 C14 C17 120.1(2)
C13 C14 C17 120.9(2)
C16 C15 C14 120.6(2)
C16 C15 H15 119.7
C14 C15 H15 119.7
C15 C16 C11 119.3(2)
C15 C16 H16 120.3
C11 C16 H16 120.3
C12' C11' C16' 115.4(17)
C12' C11' S2' 120.4(18)
C16' C11' S2' 124.2(18)
C11' C12' C13' 122.9(18)
C11' C12' H12' 118.6
C13' C12' H12' 118.6
C12' C13' C14' 122.4(18)
C12' C13' H13' 118.8
C14' C13' H13' 118.8
C13' C14' C15' 114.4(18)
C13' C14' C17' 128(2)
C15' C14' C17' 116.9(19)
C16' C15' C14' 122(2)
C14' C15' H15' 118.8
C15' C16' C11' 120(2)
C15' C16' H16' 120.1
C11' C16' H16' 120.1
C14' C17' H17D 109.5
C14' C17' H17E 109.5
H17D C17' H17E 109.5
C14' C17' H17F 109.5
H17D C17' H17F 109.5
H17E C17' H17F 109.5
O8 S3 O9 120.40(8)
O8 S3 O7 103.60(7)
O9 S3 O7 108.61(7)
O8 S3 C18 109.66(8)
O9 S3 C18 110.02(8)
O7 S3 C18 102.96(7)
C1 O1 S1 118.12(9)
C3 O7 S3 117.53(10)
O1 C1 C2 106.13(12)
O1 C1 H1A 110.5
C2 C1 H1A 110.5
O1 C1 H1B 110.5
C2 C1 H1B 110.5
H1A C1 H1B 108.7
O4' C2 C1 119.5(6)
O4 C2 C1 108.20(13)
O4' C2 C3 124.5(6)
O4 C2 C3 108.88(13)
C1 C2 C3 111.91(14)
O4 C2 H2 109.3
C1 C2 H2 109.3
C3 C2 H2 109.3
O7 C3 C2 106.89(13)
O7 C3 H3A 110.3
C2 C3 H3A 110.3
O7 C3 H3B 110.3
C2 C3 H3B 110.3
H3A C3 H3B 108.6
C9 C4 C5 121.26(16)
C9 C4 S1 119.20(13)
C5 C4 S1 119.53(13)
C6 C5 C4 118.72(16)
C6 C5 H5 120.6
C4 C5 H5 120.6
C5 C6 C7 121.40(16)
C5 C6 H6 119.3
C7 C6 H6 119.3
C8 C7 C6 118.50(16)
C8 C7 C10 121.84(18)
C6 C7 C10 119.65(18)
C7 C8 C9 121.46(17)
C7 C8 H8 119.3
C9 C8 H8 119.3
C4 C9 C8 118.64(16)
C4 C9 H9 120.7
C8 C9 H9 120.7
C7 C10 H10A 109.5
C7 C10 H10B 109.5
H10A C10 H10B 109.5
C7 C10 H10C 109.5
H10A C10 H10C 109.5
H10B C10 H10C 109.5
C23 C18 C19 120.99(15)
C23 C18 S3 119.93(13)
C19 C18 S3 119.05(12)
C20 C19 C18 119.37(15)
C20 C19 H19 120.3
C18 C19 H19 120.3
C19 C20 C21 120.68(16)
C19 C20 H20 119.7
C21 C20 H20 119.7
C22 C21 C20 118.71(16)
C22 C21 C24 120.93(17)
C20 C21 C24 120.34(17)
C21 C22 C23 121.48(16)
C21 C22 H22 119.3
C23 C22 H22 119.3
C18 C23 C22 118.74(16)
C18 C23 H23 120.6
C22 C23 H23 120.6
C21 C24 H24A 109.5
C21 C24 H24B 109.5
H24A C24 H24B 109.5
C21 C24 H24C 109.5
H24A C24 H24C 109.5
H24B C24 H24C 109.5

loop_
_geom_bond_atom_site_label_1
_geom_bond_atom_site_label_2
_geom_bond_distance
S1 O3 1.4241(13)
S1 O2 1.4309(12)
S1 O1 1.5792(11)
S1 C4 1.7574(16)
S2 O5 1.4276(13)
S2 O6 1.4268(14)
S2 O4 1.5853(13)
S2 C11 1.751(2)
O4 C2 1.4424(19)
S2' O5' 1.432(9)
S2' O6' 1.433(8)
S2' O4' 1.573(7)
S2' C11' 1.68(2)
O4' C2 1.382(8)
C11 C12 1.386(3)
C11 C16 1.391(3)
C12 C13 1.390(3)
C12 H12 0.9500
C13 C14 1.393(3)
C13 H13 0.9500
C14 C15 1.398(3)
C14 C17 1.519(3)
C15 C16 1.387(3)
C15 H15 0.9500
C16 H16 0.9500
C17 H17A 0.9800
C17 H17B 0.9800
C17 H17C 0.9800
C11' C12' 1.382(18)
C11' C16' 1.416(18)
C12' C13' 1.370(18)
C12' H12' 0.9500
C13' C14' 1.377(17)
C13' H13' 0.9500
C14' C15' 1.412(18)
C14' C17' 1.529(17)
C15' C16' 1.365(18)
C15' H15' 0.9500
C16' H16' 0.9500
C17' H17D 0.9800
C17' H17E 0.9800
C17' H17F 0.9800
S3 O8 1.4258(13)
S3 O9 1.4308(13)
S3 O7 1.5848(12)
S3 C18 1.7506(16)
O1 C1 1.4581(18)
O7 C3 1.4478(19)
C1 C2 1.508(2)
C1 H1A 0.9900
C1 H1B 0.9900
C2 C3 1.513(2)
C2 H2 1.0000
C2 H2' 1.0000
C3 H3A 0.9900
C3 H3B 0.9900
C4 C9 1.387(2)
C4 C5 1.394(2)
C5 C6 1.384(3)
C5 H5 0.9500
C6 C7 1.391(3)
C6 H6 0.9500
C7 C8 1.390(3)
C7 C10 1.509(3)
C8 C9 1.389(3)
C8 H8 0.9500
C9 H9 0.9500
C10 H10A 0.9800
C10 H10B 0.9800
C10 H10C 0.9800
C18 C23 1.387(2)
C18 C19 1.390(2)
C19 C20 1.387(2)
C19 H19 0.9500
C20 C21 1.396(3)
C20 H20 0.9500
C21 C22 1.388(3)
C21 C24 1.511(2)
C22 C23 1.389(3)
C22 H22 0.9500
C23 H23 0.9500
C24 H24A 0.9800
C24 H24B 0.9800
C24 H24C 0.9800

loop_
_geom_hbond_atom_site_label_D
_geom_hbond_atom_site_label_H
_geom_hbond_atom_site_label_A
_geom_hbond_site_symmetry_A
_geom_hbond_distance_DH
_geom_hbond_distance_HA
_geom_hbond_distance_DA
_geom_hbond_angle_DHA
C1 H1A O2 2_666 0.99 2.58 3.430(2) 144
C3 H3A O2 2_666 0.99 2.39 3.230(2) 143
C3 H3B O9 2_566 0.99 2.53 3.377(2) 144
C6 H6 O4 1_655 0.95 2.51 3.332(2) 145
C9 H9 O5 2_667 0.95 2.50 3.166(2) 127
C15 H15 O6 1_455 0.95 2.53 3.409(4) 154
C20 H20 O3 1_565 0.95 2.60 3.545(2) 176
C24 H24B O8 2_576 0.98 2.55 3.263(3) 129

loop_
_geom_torsion_atom_site_label_1
_geom_torsion_atom_site_label_2
_geom_torsion_atom_site_label_3
_geom_torsion_atom_site_label_4
_geom_torsion
O5 S2 O4 C2 -167.25(12)
O6 S2 O4 C2 -38.32(14)
C11 S2 O4 C2 78.29(13)
O5' S2' O4' C2 13.9(16)
O6' S2' O4' C2 141.3(13)
C11' S2' O4' C2 -102.3(15)
O5 S2 C11 C12 136.50(15)
O6 S2 C11 C12 2.71(18)
O4 S2 C11 C12 -113.63(15)
O5 S2 C11 C16 -43.0(2)
O6 S2 C11 C16 -176.8(2)
O4 S2 C11 C16 66.9(2)
C16 C11 C12 C13 -0.6(3)
S2 C11 C12 C13 179.93(15)
C11 C12 C13 C14 0.4(3)
C12 C13 C14 C15 -0.5(3)
C12 C13 C14 C17 -178.76(19)
C13 C14 C15 C16 0.6(5)
C17 C14 C15 C16 178.9(3)
C14 C15 C16 C11 -0.7(5)
C12 C11 C16 C15 0.7(4)
S2 C11 C16 C15 -179.8(3)
O5' S2' C11' C12' 158(2)
O6' S2' C11' C12' 26(2)
O4' S2' C11' C12' -85(2)
O5' S2' C11' C16' -24(3)
O6' S2' C11' C16' -156(3)
O4' S2' C11' C16' 92(3)
C16' C11' C12' C13' 0(4)
S2' C11' C12' C13' 178(2)
C11' C12' C13' C14' 3(4)
C12' C13' C14' C15' 4(5)
C12' C13' C14' C17' 172(3)
C13' C14' C15' C16' -16(7)
C17' C14' C15' C16' 175(5)
C14' C15' C16' C11' 20(8)
C12' C11' C16' C15' -11(6)
S2' C11' C16' C15' 171(4)
O3 S1 O1 C1 -176.79(11)
O2 S1 O1 C1 -47.32(13)
C4 S1 O1 C1 68.10(12)
O8 S3 O7 C3 161.56(11)
O9 S3 O7 C3 32.45(13)
C18 S3 O7 C3 -84.18(12)
S1 O1 C1 C2 168.60(10)
S2' O4' C2 O4 0.7(11)
S2' O4' C2 C1 -101.6(12)
S2' O4' C2 C3 103.1(12)
S2 O4 C2 O4' -9.5(6)
S2 O4 C2 C1 107.04(13)
S2 O4 C2 C3 -131.12(12)
O1 C1 C2 O4' 136.3(5)
O1 C1 C2 O4 54.53(16)
O1 C1 C2 C3 -65.43(17)
S3 O7 C3 C2 165.70(10)
O4' C2 C3 O7 -34.9(5)
O4 C2 C3 O7 48.53(16)
C1 C2 C3 O7 168.09(13)
O3 S1 C4 C9 -21.13(16)
O2 S1 C4 C9 -154.44(14)
O1 S1 C4 C9 89.88(14)
O3 S1 C4 C5 158.15(13)
O2 S1 C4 C5 24.85(15)
O1 S1 C4 C5 -90.84(14)
C9 C4 C5 C6 1.3(3)
S1 C4 C5 C6 -177.99(13)
C4 C5 C6 C7 -0.1(3)
C5 C6 C7 C8 -0.8(3)
C5 C6 C7 C10 178.39(17)
C6 C7 C8 C9 0.5(3)
C10 C7 C8 C9 -178.60(18)
C5 C4 C9 C8 -1.5(3)
S1 C4 C9 C8 177.78(14)
C7 C8 C9 C4 0.6(3)
O8 S3 C18 C23 -147.39(14)
O9 S3 C18 C23 -12.79(16)
O7 S3 C18 C23 102.83(14)
O8 S3 C18 C19 34.45(15)
O9 S3 C18 C19 169.05(12)
O7 S3 C18 C19 -75.33(14)
C23 C18 C19 C20 -0.5(2)
S3 C18 C19 C20 177.62(12)
C18 C19 C20 C21 -0.5(3)
C19 C20 C21 C22 0.8(3)
C19 C20 C21 C24 179.63(16)
C20 C21 C22 C23 -0.2(3)
C24 C21 C22 C23 -179.03(17)
C19 C18 C23 C22 1.1(3)
S3 C18 C23 C22 -177.02(13)
C21 C22 C23 C18 -0.7(3)
